data_4107566
loop_
_publ_author_name
'Debashis Adhikari'
'Susanne Mossin'
'Falguni Basuli'
'John C. Huffman'
'Robert K. Szilagyi'
'Karsten Meyer'
'Daniel J. Mindiola'

_publ_section_title
;
 Structural, Spectroscopic, and Theoretical Elucidation of a Redox-Active
 Pincer-Type Ancillary Applied in Catalysis
;
_journal_name_full 'Journal of the American Chemical Society'
_journal_page_first 3676
_journal_page_last 3682
_journal_paper_doi 10.1021/ja7108486
_journal_volume 130
_journal_year 2008
_chemical_formula_moiety 'C26 H40 Cl N Ni P2, C4 H8 O'
_chemical_formula_sum 'C30 H48 Cl N Ni O P2'
_chemical_formula_weight 594.79
_chemical_name_systematic
; 
 ? 
;
_space_group_IT_number 14
_symmetry_cell_setting monoclinic
_symmetry_space_group_name_Hall '-P 2ybc'
_symmetry_space_group_name_H-M 'P 1 21/c 1'
_atom_sites_solution_hydrogens geom
_atom_sites_solution_primary direct
_atom_sites_solution_secondary difmap
_audit_creation_method SHELXL-97
_cell_angle_alpha 90.00
_cell_angle_beta 110.738(8)
_cell_angle_gamma 90.00
_cell_formula_units_Z 4
_cell_length_a 19.183(6)
_cell_length_b 11.709(4)
_cell_length_c 14.676(3)
_cell_measurement_reflns_used 965
_cell_measurement_temperature 128(2)
_cell_measurement_theta_max 23.28
_cell_measurement_theta_min 2.53
_cell_volume 3082.9(16)
_computing_cell_refinement 'SAINT (Bruker, 1999)'
_computing_data_collection 'SMART (Bruker, 1999)'
_computing_data_reduction 'SAINT (Bruker, 1999), XTEL (local package)'
_computing_molecular_graphics 'Reciprocal Net (http://recipnet.org)'
_computing_structure_refinement 'SHELXL-97 (Sheldrick, 1997)'
_computing_structure_solution 'SHELXS-97 (Sheldrick, 1990)'
_diffrn_ambient_temperature 128(2)
_diffrn_detector 'CCD area detector'
_diffrn_detector_area_resol_mean 44.52
_diffrn_detector_type 'Bruker SMART 6000'
_diffrn_measured_fraction_theta_full 0.863
_diffrn_measured_fraction_theta_max 0.863
_diffrn_measurement_details '   0.30 degree frames measured for 30.16 seconds each'
_diffrn_measurement_device 'three-circle goniometer with fixed chi'
_diffrn_measurement_device_type 'Bruker Platform goniometer'
_diffrn_measurement_method '\w scans'
_diffrn_radiation_monochromator graphite
_diffrn_radiation_source 'fine-focus sealed tube'
_diffrn_radiation_type MoK\a
_diffrn_radiation_wavelength 0.71073
_diffrn_reflns_av_R_equivalents 0.0375
_diffrn_reflns_av_sigmaI/netI 0.0732
_diffrn_reflns_limit_h_max 24
_diffrn_reflns_limit_h_min -24
_diffrn_reflns_limit_k_max 2
_diffrn_reflns_limit_k_min -15
_diffrn_reflns_limit_l_max 15
_diffrn_reflns_limit_l_min -15
_diffrn_reflns_number 11398
_diffrn_reflns_theta_full 27.49
_diffrn_reflns_theta_max 27.49
_diffrn_reflns_theta_min 2.08
_diffrn_standards_decay_% 0.0
_exptl_absorpt_coefficient_mu 0.843
_exptl_absorpt_correction_type none
_exptl_crystal_colour green
_exptl_crystal_density_diffrn 1.282
_exptl_crystal_description bisphenoid
_exptl_crystal_F_000 1272
_exptl_crystal_size_max 0.18
_exptl_crystal_size_mid 0.15
_exptl_crystal_size_min 0.15
_refine_diff_density_max 0.381
_refine_diff_density_min -0.330
_refine_diff_density_rms 0.054
_refine_ls_extinction_method none
_refine_ls_goodness_of_fit_ref 0.820
_refine_ls_hydrogen_treatment mixed
_refine_ls_matrix_type full
_refine_ls_number_parameters 531
_refine_ls_number_reflns 6112
_refine_ls_number_restraints 0
_refine_ls_restrained_S_all 0.820
_refine_ls_R_factor_all 0.0549
_refine_ls_R_factor_gt 0.0334
_refine_ls_shift/su_max 0.001
_refine_ls_shift/su_mean 0.000
_refine_ls_structure_factor_coef Fsqd
_refine_ls_weighting_details 'calc w=1/[\s^2^(Fo^2^)+(0.0218P)^2^+0.0000P] where P=(Fo^2^+2Fc^2^)/3'
_refine_ls_weighting_scheme calc
_refine_ls_wR_factor_gt 0.0646
_refine_ls_wR_factor_ref 0.0695
_reflns_number_gt 4205
_reflns_number_total 6112
_reflns_threshold_expression >2sigma(I)
_cod_data_source_file ja7108486-file002.cif
_cod_data_source_block 05293
_cod_original_cell_volume 3082.8(17)
_cod_original_sg_symbol_Hall '-P 2ybc  '
_cod_original_sg_symbol_H-M 'P 1 21/c 1 '
_cod_database_code 4107566

loop_
_symmetry_equiv_pos_as_xyz
'x, y, z'
'-x, y+1/2, -z+1/2'
'-x, -y, -z'
'x, -y-1/2, z-1/2'

loop_
_atom_site_label
_atom_site_type_symbol
_atom_site_fract_x
_atom_site_fract_y
_atom_site_fract_z
_atom_site_U_iso_or_equiv
_atom_site_adp_type
_atom_site_occupancy
_atom_site_symmetry_multiplicity
_atom_site_calc_flag
_atom_site_refinement_flags
_atom_site_disorder_assembly
_atom_site_disorder_group
Ni1 Ni 0.671705(16) 0.55436(2) 0.70135(2) 0.02067(9) Uani 1 1 d . . .
Cl2 Cl 0.58472(3) 0.67658(5) 0.69523(5) 0.03517(18) Uani 1 1 d . . .
P3 P 0.60620(3) 0.40023(5) 0.70279(5) 0.01932(14) Uani 1 1 d . . .
C4 C 0.68220(12) 0.30346(19) 0.75931(17) 0.0199(5) Uani 1 1 d . . .
C5 C 0.67836(13) 0.2022(2) 0.80677(18) 0.0218(5) Uani 1 1 d . . .
C6 C 0.74118(13) 0.13794(19) 0.85646(18) 0.0218(5) Uani 1 1 d . . .
C7 C 0.73598(16) 0.0311(2) 0.9103(2) 0.0280(6) Uani 1 1 d . . .
C8 C 0.80872(14) 0.1789(2) 0.8547(2) 0.0290(6) Uani 1 1 d . . .
C9 C 0.81496(13) 0.2796(2) 0.8081(2) 0.0278(6) Uani 1 1 d . . .
C10 C 0.75136(13) 0.34476(19) 0.75815(18) 0.0224(5) Uani 1 1 d . . .
N11 N 0.75117(10) 0.45086(16) 0.71399(15) 0.0220(4) Uani 1 1 d . . .
C12 C 0.81064(12) 0.4853(2) 0.68607(17) 0.0205(5) Uani 1 1 d . . .
C13 C 0.85803(13) 0.4119(2) 0.65997(19) 0.0244(6) Uani 1 1 d . . .
C14 C 0.91532(13) 0.4542(2) 0.63262(19) 0.0253(6) Uani 1 1 d . . .
C15 C 0.92853(12) 0.5709(2) 0.62995(18) 0.0229(6) Uani 1 1 d . . .
C16 C 0.99396(17) 0.6145(3) 0.6054(3) 0.0360(7) Uani 1 1 d . . .
C17 C 0.87993(13) 0.6443(2) 0.65172(18) 0.0223(5) Uani 1 1 d . . .
C18 C 0.82175(12) 0.60349(19) 0.67862(17) 0.0195(5) Uani 1 1 d . . .
P19 P 0.75102(3) 0.68841(5) 0.70099(5) 0.01976(15) Uani 1 1 d . . .
C20 C 0.54602(13) 0.3927(2) 0.77636(18) 0.0228(6) Uani 1 1 d . . .
C21 C 0.46973(14) 0.4474(2) 0.7242(2) 0.0291(6) Uani 1 1 d . . .
C22 C 0.58614(17) 0.4464(3) 0.8753(2) 0.0320(6) Uani 1 1 d . . .
C23 C 0.55226(13) 0.3395(2) 0.58266(19) 0.0239(6) Uani 1 1 d . . .
C24 C 0.52553(16) 0.2178(2) 0.5880(2) 0.0310(6) Uani 1 1 d . . .
C25 C 0.59852(18) 0.3465(3) 0.5163(2) 0.0361(7) Uani 1 1 d . . .
C26 C 0.72566(13) 0.7996(2) 0.60576(18) 0.0224(6) Uani 1 1 d . . .
C27 C 0.68248(18) 0.8992(2) 0.6276(3) 0.0321(7) Uani 1 1 d . . .
C28 C 0.68222(16) 0.7431(2) 0.5087(2) 0.0311(7) Uani 1 1 d . . .
C29 C 0.79437(14) 0.7586(2) 0.81961(19) 0.0258(6) Uani 1 1 d . . .
C30 C 0.81737(18) 0.6681(3) 0.8990(2) 0.0367(7) Uani 1 1 d . . .
C31 C 0.85913(17) 0.8377(3) 0.8262(3) 0.0361(7) Uani 1 1 d . . .
O32 O 1.0968(6) 0.4562(7) 0.8651(6) 0.050(2) Uani 0.472(12) 1 d P A 1
O32A O 1.1350(6) 0.4754(10) 0.8887(7) 0.076(3) Uani 0.528(12) 1 d P A 2
C33 C 1.0325(7) 0.4620(10) 0.8953(8) 0.056(3) Uani 0.472(12) 1 d P A 1
H77 H 1.0316 0.3960 0.9370 0.067 Uiso 0.472(12) 1 calc PR A 1
H78 H 0.9857 0.4627 0.8380 0.067 Uiso 0.472(12) 1 calc PR A 1
C33A C 1.0594(7) 0.4811(12) 0.8605(14) 0.099(7) Uani 0.528(12) 1 d P A 2
H77A H 1.0410 0.4285 0.8997 0.118 Uiso 0.528(12) 1 calc PR A 2
H78A H 1.0356 0.4609 0.7908 0.118 Uiso 0.528(12) 1 calc PR A 2
C34 C 1.0415(5) 0.5695(6) 0.9503(9) 0.053(3) Uani 0.472(12) 1 d P A 1
H79 H 1.0654 0.5554 1.0211 0.063 Uiso 0.472(12) 1 calc PR A 1
H80 H 0.9925 0.6063 0.9380 0.063 Uiso 0.472(12) 1 calc PR A 1
C34A C 1.0428(7) 0.6041(11) 0.8779(10) 0.101(5) Uani 0.528(12) 1 d P A 2
H80A H 1.0393 0.6539 0.8219 0.121 Uiso 0.528(12) 1 calc PR A 2
H79A H 0.9967 0.6112 0.8932 0.121 Uiso 0.528(12) 1 calc PR A 2
C35 C 1.0902(6) 0.6436(8) 0.9139(10) 0.046(3) Uani 0.472(12) 1 d P A 1
H82 H 1.1183 0.6987 0.9648 0.056 Uiso 0.472(12) 1 calc PR A 1
H81 H 1.0594 0.6869 0.8555 0.056 Uiso 0.472(12) 1 calc PR A 1
C35A C 1.1080(12) 0.6272(10) 0.9606(9) 0.128(9) Uani 0.528(12) 1 d P A 2
H81A H 1.1167 0.7104 0.9698 0.154 Uiso 0.528(12) 1 calc PR A 2
H82A H 1.1037 0.5942 1.0205 0.154 Uiso 0.528(12) 1 calc PR A 2
C36 C 1.1459(9) 0.5607(11) 0.8875(11) 0.072(5) Uani 0.472(12) 1 d P A 1
H84 H 1.1571 0.5875 0.8302 0.087 Uiso 0.472(12) 1 calc PR A 1
H83 H 1.1928 0.5486 0.9433 0.087 Uiso 0.472(12) 1 calc PR A 1
C36A C 1.1631(7) 0.5767(14) 0.9389(14) 0.089(5) Uani 0.528(12) 1 d P A 2
H84A H 1.2056 0.5597 0.9995 0.106 Uiso 0.528(12) 1 calc PR A 2
H83A H 1.1808 0.6279 0.8980 0.106 Uiso 0.528(12) 1 calc PR A 2
H37 H 0.6310(14) 0.177(2) 0.8086(17) 0.030(7) Uiso 1 1 d . . .
H38 H 0.7251(16) 0.047(2) 0.967(2) 0.051(9) Uiso 1 1 d . . .
H39 H 0.7010(15) -0.022(2) 0.8687(19) 0.036(8) Uiso 1 1 d . . .
H40 H 0.7793(17) -0.010(2) 0.932(2) 0.054(9) Uiso 1 1 d . . .
H41 H 0.8506(12) 0.1434(18) 0.8918(15) 0.012(6) Uiso 1 1 d . . .
H42 H 0.8615(14) 0.306(2) 0.8173(17) 0.035(7) Uiso 1 1 d . . .
H43 H 0.8521(12) 0.3324(19) 0.6597(16) 0.022(6) Uiso 1 1 d . . .
H44 H 0.9430(13) 0.403(2) 0.6110(17) 0.026(7) Uiso 1 1 d . . .
H45 H 1.040(3) 0.605(3) 0.664(3) 0.123(17) Uiso 1 1 d . . .
H46 H 0.998(2) 0.686(3) 0.601(3) 0.095(15) Uiso 1 1 d . . .
H47 H 1.0005(19) 0.582(3) 0.553(3) 0.075(12) Uiso 1 1 d . . .
H48 H 0.8844(12) 0.7225(19) 0.6455(15) 0.015(6) Uiso 1 1 d . . .
H49 H 0.5381(11) 0.3149(19) 0.7851(15) 0.015(6) Uiso 1 1 d . . .
H50 H 0.4732(13) 0.529(2) 0.7091(17) 0.030(7) Uiso 1 1 d . . .
H51 H 0.4412(13) 0.408(2) 0.6643(18) 0.022(7) Uiso 1 1 d . . .
H52 H 0.4444(14) 0.446(2) 0.7667(18) 0.029(7) Uiso 1 1 d . . .
H53 H 0.5931(14) 0.532(2) 0.8700(18) 0.036(7) Uiso 1 1 d . . .
H54 H 0.6329(15) 0.412(2) 0.9059(17) 0.032(7) Uiso 1 1 d . . .
H55 H 0.5584(15) 0.439(2) 0.9126(19) 0.035(8) Uiso 1 1 d . . .
H56 H 0.5119(13) 0.387(2) 0.5552(16) 0.027(7) Uiso 1 1 d . . .
H57 H 0.4957(13) 0.2126(19) 0.6338(17) 0.027(7) Uiso 1 1 d . . .
H58 H 0.5693(15) 0.167(2) 0.6189(18) 0.036(8) Uiso 1 1 d . . .
H59 H 0.4955(14) 0.196(2) 0.5246(19) 0.031(8) Uiso 1 1 d . . .
H60 H 0.5680(14) 0.317(2) 0.4540(19) 0.031(8) Uiso 1 1 d . . .
H61 H 0.6121(14) 0.424(2) 0.5050(18) 0.034(8) Uiso 1 1 d . . .
H62 H 0.6391(15) 0.303(2) 0.5390(18) 0.038(8) Uiso 1 1 d . . .
H63 H 0.7703(12) 0.8245(18) 0.6041(15) 0.018(6) Uiso 1 1 d . . .
H64 H 0.6732(14) 0.952(2) 0.5787(19) 0.035(8) Uiso 1 1 d . . .
H65 H 0.6392(16) 0.877(2) 0.635(2) 0.046(9) Uiso 1 1 d . . .
H66 H 0.7138(15) 0.936(2) 0.687(2) 0.038(8) Uiso 1 1 d . . .
H67 H 0.6374(15) 0.709(2) 0.5121(18) 0.042(8) Uiso 1 1 d . . .
H68 H 0.6684(13) 0.796(2) 0.4510(18) 0.028(7) Uiso 1 1 d . . .
H69 H 0.7064(14) 0.684(2) 0.4912(18) 0.038(8) Uiso 1 1 d . . .
H70 H 0.7565(12) 0.7982(19) 0.8291(15) 0.019(6) Uiso 1 1 d . . .
H71 H 0.7782(16) 0.621(2) 0.900(2) 0.048(9) Uiso 1 1 d . . .
H72 H 0.8384(14) 0.704(2) 0.958(2) 0.039(9) Uiso 1 1 d . . .
H73 H 0.8580(16) 0.621(2) 0.891(2) 0.050(9) Uiso 1 1 d . . .
H74 H 0.8807(15) 0.876(2) 0.892(2) 0.043(8) Uiso 1 1 d . . .
H75 H 0.8479(15) 0.895(2) 0.778(2) 0.040(9) Uiso 1 1 d . . .
H76 H 0.8984(17) 0.799(3) 0.819(2) 0.065(11) Uiso 1 1 d . . .

loop_
_atom_site_aniso_label
_atom_site_aniso_U_11
_atom_site_aniso_U_22
_atom_site_aniso_U_33
_atom_site_aniso_U_23
_atom_site_aniso_U_13
_atom_site_aniso_U_12
Ni1 0.01531(15) 0.01695(15) 0.0330(2) 0.00225(14) 0.01251(13) 0.00120(13)
Cl2 0.0268(3) 0.0233(3) 0.0642(5) 0.0072(3) 0.0269(3) 0.0074(3)
P3 0.0145(3) 0.0186(3) 0.0271(4) 0.0026(3) 0.0101(3) 0.0007(2)
C4 0.0156(11) 0.0176(12) 0.0285(16) 0.0014(10) 0.0101(10) 0.0018(9)
C5 0.0168(12) 0.0200(12) 0.0310(17) 0.0004(10) 0.0114(11) -0.0009(10)
C6 0.0232(12) 0.0196(12) 0.0252(16) 0.0007(10) 0.0117(11) 0.0031(10)
C7 0.0250(14) 0.0225(14) 0.039(2) 0.0045(12) 0.0148(13) 0.0043(11)
C8 0.0181(13) 0.0289(14) 0.0406(19) 0.0090(12) 0.0111(12) 0.0091(11)
C9 0.0153(13) 0.0267(14) 0.0443(19) 0.0070(12) 0.0142(12) 0.0019(10)
C10 0.0196(12) 0.0187(12) 0.0326(17) 0.0005(10) 0.0138(11) 0.0010(10)
N11 0.0162(10) 0.0193(10) 0.0349(14) 0.0054(9) 0.0142(9) 0.0025(8)
C12 0.0166(12) 0.0250(13) 0.0198(16) 0.0010(10) 0.0065(10) -0.0012(10)
C13 0.0212(13) 0.0181(13) 0.0365(18) 0.0001(11) 0.0133(11) 0.0005(10)
C14 0.0204(12) 0.0265(14) 0.0314(17) -0.0034(11) 0.0123(11) 0.0016(11)
C15 0.0174(12) 0.0306(14) 0.0239(16) -0.0028(11) 0.0110(10) -0.0039(10)
C16 0.0291(16) 0.0370(18) 0.053(2) -0.0067(16) 0.0279(16) -0.0083(13)
C17 0.0242(13) 0.0192(13) 0.0251(16) -0.0030(10) 0.0109(11) -0.0053(10)
C18 0.0158(11) 0.0198(12) 0.0229(16) -0.0025(10) 0.0068(10) -0.0009(9)
P19 0.0182(3) 0.0170(3) 0.0267(4) 0.0000(3) 0.0113(3) -0.0002(2)
C20 0.0208(12) 0.0180(13) 0.0329(18) 0.0044(11) 0.0138(11) 0.0002(10)
C21 0.0198(13) 0.0309(15) 0.042(2) 0.0057(14) 0.0175(13) 0.0030(12)
C22 0.0326(16) 0.0327(16) 0.037(2) 0.0003(13) 0.0202(14) 0.0024(13)
C23 0.0190(12) 0.0259(14) 0.0264(17) 0.0049(11) 0.0077(11) 0.0025(10)
C24 0.0289(15) 0.0321(16) 0.030(2) -0.0029(13) 0.0080(14) -0.0061(12)
C25 0.0328(17) 0.0453(19) 0.035(2) -0.0025(15) 0.0174(15) -0.0049(15)
C26 0.0232(13) 0.0217(13) 0.0253(17) 0.0014(10) 0.0122(11) -0.0012(10)
C27 0.0383(17) 0.0200(14) 0.041(2) 0.0059(14) 0.0184(15) 0.0054(13)
C28 0.0302(15) 0.0304(16) 0.034(2) 0.0008(13) 0.0134(13) 0.0030(12)
C29 0.0260(14) 0.0258(14) 0.0287(18) -0.0024(11) 0.0134(12) 0.0007(11)
C30 0.0363(17) 0.0413(18) 0.032(2) -0.0002(14) 0.0112(15) 0.0035(15)
C31 0.0320(16) 0.0384(18) 0.038(2) -0.0083(15) 0.0126(14) -0.0081(13)
O32 0.044(6) 0.043(4) 0.051(6) -0.015(3) 0.003(5) 0.010(5)
O32A 0.058(6) 0.089(7) 0.077(6) -0.006(5) 0.020(5) 0.042(6)
C33 0.049(7) 0.057(6) 0.057(6) -0.004(4) 0.011(4) -0.010(5)
C33A 0.041(9) 0.071(9) 0.133(14) 0.015(8) -0.033(8) 0.006(6)
C34 0.061(5) 0.028(4) 0.078(8) 0.017(4) 0.035(5) 0.010(4)
C34A 0.099(9) 0.111(10) 0.101(10) 0.020(8) 0.047(8) 0.069(8)
C35 0.039(5) 0.026(4) 0.064(10) 0.001(5) 0.006(5) -0.004(4)
C35A 0.28(3) 0.039(6) 0.044(9) -0.001(5) 0.034(10) 0.027(10)
C36 0.114(10) 0.026(5) 0.066(10) -0.005(6) 0.018(8) 0.025(5)
C36A 0.072(8) 0.089(11) 0.123(15) 0.063(10) 0.057(9) 0.025(7)

loop_
_atom_type_symbol
_atom_type_description
_atom_type_scat_dispersion_real
_atom_type_scat_dispersion_imag
_atom_type_scat_source
Ni Ni 0.3393 1.1124 'International Tables Vol C Tables 4.2.6.8 and 6.1.1.4'
Cl Cl 0.1484 0.1585 'International Tables Vol C Tables 4.2.6.8 and 6.1.1.4'
P P 0.1023 0.0942 'International Tables Vol C Tables 4.2.6.8 and 6.1.1.4'
O O 0.0106 0.0060 'International Tables Vol C Tables 4.2.6.8 and 6.1.1.4'
N N 0.0061 0.0033 'International Tables Vol C Tables 4.2.6.8 and 6.1.1.4'
C C 0.0033 0.0016 'International Tables Vol C Tables 4.2.6.8 and 6.1.1.4'
H H 0.0000 0.0000 'International Tables Vol C Tables 4.2.6.8 and 6.1.1.4'

loop_
_geom_angle_atom_site_label_1
_geom_angle_atom_site_label_2
_geom_angle_atom_site_label_3
_geom_angle
N11 Ni1 Cl2 176.66(7)
N11 Ni1 P19 85.61(6)
Cl2 Ni1 P19 92.97(4)
N11 Ni1 P3 85.26(6)
Cl2 Ni1 P3 96.17(4)
P19 Ni1 P3 170.85(3)
C4 P3 C20 105.87(11)
C4 P3 C23 106.68(11)
C20 P3 C23 106.65(11)
C4 P3 Ni1 98.54(8)
C20 P3 Ni1 121.52(8)
C23 P3 Ni1 115.84(8)
C5 C4 C10 120.9(2)
C5 C4 P3 126.13(17)
C10 C4 P3 112.85(17)
C6 C5 C4 122.4(2)
C6 C5 H37 118.2(14)
C4 C5 H37 119.3(14)
C5 C6 C8 116.4(2)
C5 C6 C7 121.4(2)
C8 C6 C7 122.2(2)
C6 C7 H38 112.0(17)
C6 C7 H39 111.4(16)
H38 C7 H39 111(2)
C6 C7 H40 113.5(18)
H38 C7 H40 105(2)
H39 C7 H40 103(2)
C9 C8 C6 123.0(2)
C9 C8 H41 118.5(14)
C6 C8 H41 118.0(14)
C8 C9 C10 120.5(2)
C8 C9 H42 118.1(16)
C10 C9 H42 121.0(16)
N11 C10 C9 125.6(2)
N11 C10 C4 117.3(2)
C9 C10 C4 116.8(2)
C10 N11 C12 121.46(19)
C10 N11 Ni1 118.71(14)
C12 N11 Ni1 119.65(15)
C13 C12 N11 125.3(2)
C13 C12 C18 116.8(2)
N11 C12 C18 117.8(2)
C14 C13 C12 121.2(2)
C14 C13 H43 117.4(14)
C12 C13 H43 121.4(14)
C13 C14 C15 121.9(2)
C13 C14 H44 118.5(15)
C15 C14 H44 119.4(15)
C17 C15 C14 117.3(2)
C17 C15 C16 121.9(2)
C14 C15 C16 120.8(2)
C15 C16 H45 108(2)
C15 C16 H46 117(3)
H45 C16 H46 96(3)
C15 C16 H47 116(2)
H45 C16 H47 110(3)
H46 C16 H47 108(3)
C15 C17 C18 121.6(2)
C15 C17 H48 119.8(13)
C18 C17 H48 118.5(13)
C17 C18 C12 121.1(2)
C17 C18 P19 126.30(18)
C12 C18 P19 112.51(17)
C18 P19 C29 107.58(11)
C18 P19 C26 105.35(11)
C29 P19 C26 108.15(12)
C18 P19 Ni1 100.00(8)
C29 P19 Ni1 113.63(8)
C26 P19 Ni1 120.74(8)
C22 C20 C21 112.1(2)
C22 C20 P3 109.28(17)
C21 C20 P3 111.97(18)
C22 C20 H49 108.8(13)
C21 C20 H49 107.6(13)
P3 C20 H49 106.9(13)
C20 C21 H50 112.9(14)
C20 C21 H51 112.9(13)
H50 C21 H51 108.2(19)
C20 C21 H52 107.2(16)
H50 C21 H52 105(2)
H51 C21 H52 110(2)
C20 C22 H53 111.8(14)
C20 C22 H54 110.8(15)
H53 C22 H54 109(2)
C20 C22 H55 109.6(18)
H53 C22 H55 105(2)
H54 C22 H55 110(2)
C24 C23 C25 111.3(2)
C24 C23 P3 113.37(19)
C25 C23 P3 109.38(19)
C24 C23 H56 109.8(15)
C25 C23 H56 106.0(15)
P3 C23 H56 106.7(15)
C23 C24 H57 111.3(13)
C23 C24 H58 109.3(15)
H57 C24 H58 104.0(19)
C23 C24 H59 107.9(16)
H57 C24 H59 110(2)
H58 C24 H59 114(2)
C23 C25 H60 107.0(15)
C23 C25 H61 114.0(15)
H60 C25 H61 106(2)
C23 C25 H62 110.8(17)
H60 C25 H62 108(2)
H61 C25 H62 111(2)
C28 C26 C27 111.7(2)
C28 C26 P19 108.20(18)
C27 C26 P19 113.35(19)
C28 C26 H63 108.7(14)
C27 C26 H63 110.2(14)
P19 C26 H63 104.3(14)
C26 C27 H64 108.9(16)
C26 C27 H65 113.0(18)
H64 C27 H65 111(2)
C26 C27 H66 108.7(15)
H64 C27 H66 107(2)
H65 C27 H66 109(2)
C26 C28 H67 109.4(15)
C26 C28 H68 114.3(14)
H67 C28 H68 109(2)
C26 C28 H69 115.1(16)
H67 C28 H69 105(2)
H68 C28 H69 104(2)
C30 C29 C31 111.5(2)
C30 C29 P19 109.0(2)
C31 C29 P19 114.66(19)
C30 C29 H70 105.5(14)
C31 C29 H70 110.9(14)
P19 C29 H70 104.7(14)
C29 C30 H71 113.8(18)
C29 C30 H72 108.8(17)
H71 C30 H72 110(2)
C29 C30 H73 109.1(16)
H71 C30 H73 110(2)
H72 C30 H73 105(2)
C29 C31 H74 112.2(15)
C29 C31 H75 114.8(17)
H74 C31 H75 108(2)
C29 C31 H76 112(2)
H74 C31 H76 105(2)
H75 C31 H76 104(2)
C33 O32 C36 115.3(10)
C33A O32A C36A 106.8(10)
O32 C33 C34 105.1(8)
O32 C33 H77 110.7
C34 C33 H77 110.7
O32 C33 H78 110.7
C34 C33 H78 110.7
H77 C33 H78 108.8
O32A C33A C34A 105.1(10)
O32A C33A H77A 110.7
C34A C33A H77A 110.7
O32A C33A H78A 110.7
C34A C33A H78A 110.7
H77A C33A H78A 108.8
C33 C34 C35 105.4(8)
C33 C34 H79 110.7
C35 C34 H79 110.7
C33 C34 H80 110.7
C35 C34 H80 110.7
H79 C34 H80 108.8
C35A C34A C33A 98.6(9)
C35A C34A H80A 112.0
C33A C34A H80A 112.0
C35A C34A H79A 112.0
C33A C34A H79A 112.0
H80A C34A H79A 109.7
C34 C35 C36 106.8(8)
C34 C35 H82 110.4
C36 C35 H82 110.4
C34 C35 H81 110.4
C36 C35 H81 110.4
H82 C35 H81 108.6
C36A C35A C34A 104.0(12)
C36A C35A H81A 111.0
C34A C35A H81A 111.0
C36A C35A H82A 111.0
C34A C35A H82A 111.0
H81A C35A H82A 109.0
O32 C36 C35 97.3(10)
O32 C36 H84 112.3
C35 C36 H84 112.3
O32 C36 H83 112.3
C35 C36 H83 112.3
H84 C36 H83 109.9
C35A C36A O32A 108.0(12)
C35A C36A H84A 110.1
O32A C36A H84A 110.1
C35A C36A H83A 110.1
O32A C36A H83A 110.1
H84A C36A H83A 108.4

loop_
_geom_bond_atom_site_label_1
_geom_bond_atom_site_label_2
_geom_bond_distance
Ni1 N11 1.9043(19)
Ni1 Cl2 2.1758(9)
Ni1 P19 2.1873(9)
Ni1 P3 2.2034(9)
P3 C4 1.800(2)
P3 C20 1.841(2)
P3 C23 1.842(3)
C4 C5 1.390(3)
C4 C10 1.418(3)
C5 C6 1.389(3)
C5 H37 0.96(2)
C6 C8 1.390(3)
C6 C7 1.502(3)
C7 H38 0.95(3)
C7 H39 0.96(3)
C7 H40 0.91(3)
C8 C9 1.389(3)
C8 H41 0.90(2)
C9 C10 1.405(3)
C9 H42 0.91(2)
C10 N11 1.401(3)
N11 C12 1.401(3)
C12 C13 1.400(3)
C12 C18 1.410(3)
C13 C14 1.388(3)
C13 H43 0.94(2)
C14 C15 1.393(3)
C14 H44 0.93(2)
C15 C17 1.386(3)
C15 C16 1.512(3)
C16 H45 1.00(4)
C16 H46 0.85(4)
C16 H47 0.91(3)
C17 C18 1.394(3)
C17 H48 0.93(2)
C18 P19 1.804(2)
P19 C29 1.837(3)
P19 C26 1.845(2)
C20 C22 1.517(4)
C20 C21 1.531(3)
C20 H49 0.94(2)
C21 H50 0.99(2)
C21 H51 0.97(2)
C21 H52 0.92(2)
C22 H53 1.01(3)
C22 H54 0.94(3)
C22 H55 0.89(3)
C23 C24 1.527(3)
C23 C25 1.535(4)
C23 H56 0.92(2)
C24 H57 1.03(2)
C24 H58 0.99(3)
C24 H59 0.94(3)
C25 H60 0.96(3)
C25 H61 0.97(3)
C25 H62 0.89(3)
C26 C28 1.523(4)
C26 C27 1.529(3)
C26 H63 0.91(2)
C27 H64 0.92(3)
C27 H65 0.91(3)
C27 H66 0.97(3)
C28 H67 0.97(3)
C28 H68 1.01(2)
C28 H69 0.92(3)
C29 C30 1.520(4)
C29 C31 1.524(4)
C29 H70 0.91(2)
C30 H71 0.93(3)
C30 H72 0.92(3)
C30 H73 0.99(3)
C31 H74 1.01(3)
C31 H75 0.95(3)
C31 H76 0.92(3)
O32 C33 1.452(12)
O32 C36 1.507(17)
O32A C33A 1.362(11)
O32A C36A 1.400(15)
C33 C34 1.472(15)
C33 H77 0.9900
C33 H78 0.9900
C33A C34A 1.516(16)
C33A H77A 0.9900
C33A H78A 0.9900
C34 C35 1.505(15)
C34 H79 0.9900
C34 H80 0.9900
C34A C35A 1.43(2)
C34A H80A 0.9900
C34A H79A 0.9900
C35 C36 1.589(17)
C35 H82 0.9900
C35 H81 0.9900
C35A C36A 1.34(2)
C35A H81A 0.9900
C35A H82A 0.9900
C36 H84 0.9900
C36 H83 0.9900
C36A H84A 0.9900
C36A H83A 0.9900

loop_
_geom_torsion_atom_site_label_1
_geom_torsion_atom_site_label_2
_geom_torsion_atom_site_label_3
_geom_torsion_atom_site_label_4
_geom_torsion
N11 Ni1 P3 C4 20.55(10)
Cl2 Ni1 P3 C4 -156.42(8)
P19 Ni1 P3 C4 23.4(2)
N11 Ni1 P3 C20 135.16(11)
Cl2 Ni1 P3 C20 -41.81(10)
P19 Ni1 P3 C20 137.99(19)
N11 Ni1 P3 C23 -92.73(11)
Cl2 Ni1 P3 C23 90.30(9)
P19 Ni1 P3 C23 -89.9(2)
C20 P3 C4 C5 33.0(3)
C23 P3 C4 C5 -80.3(2)
Ni1 P3 C4 C5 159.3(2)
C20 P3 C4 C10 -142.25(18)
C23 P3 C4 C10 104.41(19)
Ni1 P3 C4 C10 -15.93(18)
C10 C4 C5 C6 1.2(4)
P3 C4 C5 C6 -173.73(19)
C4 C5 C6 C8 -1.3(4)
C4 C5 C6 C7 177.7(2)
C5 C6 C8 C9 1.3(4)
C7 C6 C8 C9 -177.7(3)
C6 C8 C9 C10 -1.2(4)
C8 C9 C10 N11 175.7(2)
C8 C9 C10 C4 0.9(4)
C5 C4 C10 N11 -176.1(2)
P3 C4 C10 N11 -0.6(3)
C5 C4 C10 C9 -0.9(4)
P3 C4 C10 C9 174.64(19)
C9 C10 N11 C12 22.3(4)
C4 C10 N11 C12 -162.9(2)
C9 C10 N11 Ni1 -152.7(2)
C4 C10 N11 Ni1 22.0(3)
Cl2 Ni1 N11 C10 89.1(10)
P19 Ni1 N11 C10 154.08(18)
P3 Ni1 N11 C10 -26.37(17)
Cl2 Ni1 N11 C12 -86.0(11)
P19 Ni1 N11 C12 -21.06(17)
P3 Ni1 N11 C12 158.49(18)
C10 N11 C12 C13 27.9(4)
Ni1 N11 C12 C13 -157.1(2)
C10 N11 C12 C18 -155.6(2)
Ni1 N11 C12 C18 19.4(3)
N11 C12 C13 C14 179.5(2)
C18 C12 C13 C14 3.0(4)
C12 C13 C14 C15 0.1(4)
C13 C14 C15 C17 -2.8(4)
C13 C14 C15 C16 176.5(3)
C14 C15 C17 C18 2.3(4)
C16 C15 C17 C18 -177.0(3)
C15 C17 C18 C12 0.9(4)
C15 C17 C18 P19 -175.62(19)
C13 C12 C18 C17 -3.5(4)
N11 C12 C18 C17 179.7(2)
C13 C12 C18 P19 173.49(18)
N11 C12 C18 P19 -3.4(3)
C17 C18 P19 C29 -74.7(2)
C12 C18 P19 C29 108.56(19)
C17 C18 P19 C26 40.5(2)
C12 C18 P19 C26 -136.23(18)
C17 C18 P19 Ni1 166.5(2)
C12 C18 P19 Ni1 -10.31(18)
N11 Ni1 P19 C18 15.18(10)
Cl2 Ni1 P19 C18 -167.85(8)
P3 Ni1 P19 C18 12.4(2)
N11 Ni1 P19 C29 -99.14(11)
Cl2 Ni1 P19 C29 77.83(9)
P3 Ni1 P19 C29 -102.0(2)
N11 Ni1 P19 C26 129.86(11)
Cl2 Ni1 P19 C26 -53.17(10)
P3 Ni1 P19 C26 127.0(2)
C4 P3 C20 C22 69.1(2)
C23 P3 C20 C22 -177.56(18)
Ni1 P3 C20 C22 -41.7(2)
C4 P3 C20 C21 -166.12(19)
C23 P3 C20 C21 -52.8(2)
Ni1 P3 C20 C21 83.1(2)
C4 P3 C23 C24 55.9(2)
C20 P3 C23 C24 -56.9(2)
Ni1 P3 C23 C24 164.37(15)
C4 P3 C23 C25 -68.9(2)
C20 P3 C23 C25 178.28(19)
Ni1 P3 C23 C25 39.6(2)
C18 P19 C26 C28 71.25(19)
C29 P19 C26 C28 -173.94(17)
Ni1 P19 C26 C28 -40.6(2)
C18 P19 C26 C27 -164.28(19)
C29 P19 C26 C27 -49.5(2)
Ni1 P19 C26 C27 83.8(2)
C18 P19 C29 C30 -65.3(2)
C26 P19 C29 C30 -178.68(18)
Ni1 P19 C29 C30 44.4(2)
C18 P19 C29 C31 60.4(2)
C26 P19 C29 C31 -53.0(2)
Ni1 P19 C29 C31 170.07(18)
C36 O32 C33 C34 -6.2(12)
C36A O32A C33A C34A 12.1(16)
O32 C33 C34 C35 23.9(12)
O32A C33A C34A C35A -32.3(19)
C33 C34 C35 C36 -33.0(13)
C33A C34A C35A C36A 41.0(17)
C33 O32 C36 C35 -12.9(11)
C34 C35 C36 O32 27.0(13)
C34A C35A C36A O32A -36.5(16)
C33A O32A C36A C35A 14.5(16)
